data_4022257
loop_
_publ_author_name
'Timothy J. Donohoe'
'Kevin Blades'
'Peter R. Moore'
'Michael J. Waring'
'Jon J. G. Winter'
'Madeleine Helliwell'
'Nicholas J. Newcombe'
'Geoffrey Stemp'

_publ_section_title
;
 Directed Dihydroxylation of Cyclic Allylic Alcohols and
 Trichloroacetamides Using OsO~4~/TMEDA
;
_journal_name_full 'Journal of Organic Chemistry'
_journal_page_first 7946
_journal_page_last 7956
_journal_paper_doi 10.1021/jo026161y
_journal_volume 67
_journal_year 2002
_chemical_formula_sum 'C13 H16 Cl3 N O7'
_chemical_formula_weight 404.62
_space_group_IT_number 2
_symmetry_cell_setting triclinic
_symmetry_Int_Tables_number 2
_symmetry_space_group_name_Hall '-P 1'
_symmetry_space_group_name_H-M 'P -1'
_atom_sites_solution_hydrogens geom
_atom_sites_solution_primary direct
_atom_sites_solution_secondary difmap
_audit_creation_date 1999-10-18
_audit_creation_method 'by teXsan v1.7'
_cell_angle_alpha 115.014(11)
_cell_angle_beta 115.946(12)
_cell_angle_gamma 74.141(13)
_cell_formula_units_Z 2
_cell_length_a 10.2633(18)
_cell_length_b 10.9378(13)
_cell_length_c 9.7783(18)
_cell_measurement_reflns_used 25
_cell_measurement_temperature 293(2)
_cell_measurement_theta_max 39.9
_cell_measurement_theta_min 39.6
_cell_volume 889.2(2)
_computing_cell_refinement 'MSC/AFC Diffractometer Control'
_computing_data_collection 'MSC/AFC Diffractometer Control'
_computing_data_reduction 'teXsan (MSC, 1995)'
_computing_publication_material 'teXsan (MSC, 1995)'
_computing_structure_refinement 'SHELXL-97 (Sheldrick, 1997)'
_computing_structure_solution
;
SHELXS86 (Sheldrick, 1985)
;
_diffrn_ambient_temperature 296.2
_diffrn_measured_fraction_theta_full 0.930
_diffrn_measured_fraction_theta_max 0.930
_diffrn_measurement_device 'Rigaku AFC5R'
_diffrn_measurement_method \w-2\q
_diffrn_orient_matrix_UB_11 -0.05504
_diffrn_orient_matrix_UB_12 0.04912
_diffrn_orient_matrix_UB_13 0.07438
_diffrn_orient_matrix_UB_21 -0.00987
_diffrn_orient_matrix_UB_22 0.08519
_diffrn_orient_matrix_UB_23 -0.01982
_diffrn_orient_matrix_UB_31 -0.09356
_diffrn_orient_matrix_UB_32 -0.02508
_diffrn_orient_matrix_UB_33 -0.09393
_diffrn_radiation_detector 'scintillation counter'
_diffrn_radiation_monochromator graphite
_diffrn_radiation_source 'Rigaku rotating anode'
_diffrn_radiation_type 'Cu K\a'
_diffrn_radiation_wavelength 1.5418
_diffrn_reflns_av_R_equivalents 0.0391
_diffrn_reflns_av_sigmaI/netI 0.0213
_diffrn_reflns_limit_h_max 12
_diffrn_reflns_limit_h_min -12
_diffrn_reflns_limit_k_max 13
_diffrn_reflns_limit_k_min -13
_diffrn_reflns_limit_l_max 11
_diffrn_reflns_limit_l_min -12
_diffrn_reflns_number 3748
_diffrn_reflns_reduction_process 'Lp corrections applied'
_diffrn_reflns_theta_full 77.93
_diffrn_reflns_theta_max 77.93
_diffrn_reflns_theta_min 4.49
_diffrn_standards_decay_% 20.50
_diffrn_standards_interval_count 150
_diffrn_standards_number 3
_exptl_absorpt_coefficient_mu 4.993
_exptl_absorpt_correction_T_max 1.000
_exptl_absorpt_correction_T_min 0.474
_exptl_absorpt_correction_type
;
\y scans (North,Phillips & Matthews, 1968)
;
_exptl_crystal_colour colourless
_exptl_crystal_density_diffrn 1.511
_exptl_crystal_density_method 'not measured'
_exptl_crystal_description block
_exptl_crystal_F_000 416
_exptl_crystal_size_max 0.60
_exptl_crystal_size_mid 0.60
_exptl_crystal_size_min 0.50
_refine_diff_density_max 0.690
_refine_diff_density_min -0.531
_refine_diff_density_rms 0.070
_refine_ls_extinction_coef 0.037(2)
_refine_ls_extinction_expression Fc^*^=kFc[1+0.001xFc^2^\l^3^/sin(2\q)]^-1/4^
_refine_ls_extinction_method SHELXL
_refine_ls_goodness_of_fit_ref 1.053
_refine_ls_hydrogen_treatment mixed
_refine_ls_matrix_type full
_refine_ls_number_parameters 225
_refine_ls_number_reflns 3538
_refine_ls_number_restraints 0
_refine_ls_restrained_S_all 1.053
_refine_ls_R_factor_all 0.0631
_refine_ls_R_factor_gt 0.0574
_refine_ls_shift/su_max 0.001
_refine_ls_shift/su_mean 0.000
_refine_ls_structure_factor_coef Fsqd
_refine_ls_weighting_details 'w=1/[\s^2^(Fo^2^)+(0.0918P)^2^+0.6623P] where P=(Fo^2^+2Fc^2^)/3'
_refine_ls_weighting_scheme calc
_refine_ls_wR_factor_gt 0.1589
_refine_ls_wR_factor_ref 0.1672
_reflns_number_gt 3179
_reflns_number_total 3538
_reflns_threshold_expression >2sigma(I)
_cod_data_source_file jo026161y_s4.cif
_cod_data_source_block s770_ANTI-32
_cod_depositor_comments
;
The following automatic conversions were performed:

'_refine_ls_weighting_scheme' value 'calc
w=1/[\s^2^(Fo^2^)+(0.0918P)^2^+0.6623P] where P=(Fo^2^+2Fc^2^)/3' was
changed to 'calc'. New tag '_refine_ls_weighting_details' was
created. The value of the new tag was set to
'w=1/[\s^2^(Fo^2^)+(0.0918P)^2^+0.6623P] where P=(Fo^2^+2Fc^2^)/3'.

Automatic conversion script
Id: cif_fix_values 3143 2015-03-26 13:38:13Z robertas 
;
_cod_original_sg_symbol_H-M 'P -1       '
_cod_database_code 4022257

loop_
_symmetry_equiv_pos_as_xyz
'x, y, z'
'-x, -y, -z'

loop_
_atom_site_label
_atom_site_type_symbol
_atom_site_fract_x
_atom_site_fract_y
_atom_site_fract_z
_atom_site_U_iso_or_equiv
_atom_site_adp_type
_atom_site_occupancy
_atom_site_calc_flag
_atom_site_refinement_flags
Cl1 Cl 0.65938(13) 0.88369(8) 0.42282(11) 0.0740(3) Uani 1 d .
Cl2 Cl 0.63542(10) 0.86992(9) 0.11340(11) 0.0677(3) Uani 1 d .
Cl3 Cl 0.91225(9) 0.78651(12) 0.33169(13) 0.0779(3) Uani 1 d .
O1 O 0.6673(3) 0.5813(2) 0.0350(3) 0.0661(6) Uani 1 d .
O2 O 0.9069(2) 0.3495(2) 0.1749(2) 0.0550(5) Uani 1 d .
O3 O 1.1197(2) 0.3698(3) 0.3807(3) 0.0742(8) Uani 1 d .
O4 O 0.7414(2) 0.14748(19) 0.0827(2) 0.0525(5) Uani 1 d .
O5 O 0.9291(3) -0.0156(2) 0.1080(3) 0.0671(6) Uani 1 d .
O6 O 0.7375(2) 0.2653(2) 0.4805(2) 0.0503(5) Uani 1 d .
O7 O 0.5123(3) 0.2726(3) 0.4677(3) 0.0746(7) Uani 1 d .
N1 N 0.6889(3) 0.5839(2) 0.2767(3) 0.0465(5) Uani 1 d .
H1 H 0.706(4) 0.631(4) 0.367(4) 0.050(9) Uiso 1 d .
C1 C 0.7202(3) 0.7897(3) 0.2594(3) 0.0471(6) Uani 1 d .
C2 C 0.6874(3) 0.6385(3) 0.1779(3) 0.0434(6) Uani 1 d .
C3 C 0.6832(3) 0.4394(3) 0.2267(3) 0.0414(6) Uani 1 d .
H3 H 0.6334 0.4022 0.1086 0.050 Uiso 1 calc R
C4 C 0.8336(3) 0.3600(3) 0.2758(3) 0.0419(6) Uani 1 d .
H4 H 0.8911 0.4063 0.3901 0.050 Uiso 1 calc R
C5 C 0.7998(3) 0.2240(3) 0.2541(3) 0.0452(6) Uani 1 d .
H5 H 0.8843 0.1741 0.3139 0.054 Uiso 1 calc R
C6 C 0.6746(3) 0.2643(3) 0.3156(3) 0.0442(6) Uani 1 d .
H6 H 0.6020 0.1992 0.2469 0.053 Uiso 1 calc R
C7 C 0.6057(3) 0.4070(3) 0.3090(4) 0.0473(6) Uani 1 d .
H7A H 0.5018 0.4074 0.2464 0.057 Uiso 1 calc R
H7B H 0.6211 0.4732 0.4175 0.057 Uiso 1 calc R
C8 C 1.0491(3) 0.3633(2) 0.2438(3) 0.0425(6) Uani 1 d .
C9 C 1.1039(5) 0.3675(4) 0.1270(5) 0.0702(10) Uani 1 d .
H9A H 1.2079 0.3675 0.1756 0.105 Uiso 1 calc R
H9B H 1.0602 0.4483 0.1010 0.105 Uiso 1 calc R
H9C H 1.0788 0.2893 0.0296 0.105 Uiso 1 calc R
C10 C 0.8185(3) 0.0301(3) 0.0237(4) 0.0453(6) Uani 1 d .
C11 C 0.7438(4) -0.0318(3) -0.1557(4) 0.0605(8) Uani 1 d .
H11A H 0.8149 -0.0673 -0.2058 0.091 Uiso 1 calc R
H11B H 0.6762 0.0360 -0.1969 0.091 Uiso 1 calc R
H11C H 0.6921 -0.1039 -0.1796 0.091 Uiso 1 calc R
C12 C 0.6419(4) 0.2694(3) 0.5439(4) 0.0526(7) Uani 1 d .
C13 C 0.7169(5) 0.2734(4) 0.7144(5) 0.0727(10) Uani 1 d .
H13A H 0.7509 0.3608 0.7836 0.109 Uiso 1 calc R
H13B H 0.7983 0.2044 0.7215 0.109 Uiso 1 calc R
H13C H 0.6500 0.2577 0.7482 0.109 Uiso 1 calc R

loop_
_atom_site_aniso_label
_atom_site_aniso_U_11
_atom_site_aniso_U_22
_atom_site_aniso_U_33
_atom_site_aniso_U_23
_atom_site_aniso_U_13
_atom_site_aniso_U_12
Cl1 0.1150(8) 0.0527(4) 0.0686(5) 0.0059(4) 0.0594(6) -0.0119(4)
Cl2 0.0718(6) 0.0726(5) 0.0726(6) 0.0427(4) 0.0264(4) -0.0004(4)
Cl3 0.0474(5) 0.1045(8) 0.0822(7) 0.0381(6) 0.0116(4) -0.0213(4)
O1 0.0930(18) 0.0665(14) 0.0390(11) 0.0139(10) 0.0272(11) -0.0117(12)
O2 0.0415(11) 0.0847(15) 0.0376(10) 0.0189(10) 0.0169(9) -0.0057(10)
O3 0.0417(12) 0.119(2) 0.0464(13) 0.0166(13) 0.0153(10) -0.0079(12)
O4 0.0508(11) 0.0437(10) 0.0421(10) 0.0052(8) 0.0158(9) 0.0074(8)
O5 0.0634(14) 0.0629(13) 0.0704(15) 0.0258(12) 0.0338(12) 0.0197(11)
O6 0.0480(11) 0.0572(11) 0.0502(11) 0.0229(9) 0.0205(9) -0.0017(9)
O7 0.0593(16) 0.0940(19) 0.0798(17) 0.0268(14) 0.0335(14) -0.0147(13)
N1 0.0600(15) 0.0419(11) 0.0356(11) 0.0076(9) 0.0212(11) -0.0063(10)
C1 0.0454(15) 0.0568(16) 0.0448(14) 0.0205(12) 0.0192(12) -0.0052(12)
C2 0.0409(14) 0.0527(14) 0.0366(13) 0.0142(11) 0.0170(11) -0.0028(11)
C3 0.0396(13) 0.0425(13) 0.0365(12) 0.0098(10) 0.0142(11) -0.0025(10)
C4 0.0348(13) 0.0537(14) 0.0323(12) 0.0105(10) 0.0127(10) -0.0046(10)
C5 0.0400(14) 0.0462(13) 0.0404(14) 0.0115(11) 0.0152(11) 0.0032(10)
C6 0.0428(14) 0.0432(13) 0.0439(14) 0.0121(11) 0.0171(12) -0.0041(10)
C7 0.0412(14) 0.0483(14) 0.0546(16) 0.0201(12) 0.0224(13) 0.0032(11)
C8 0.0417(14) 0.0370(12) 0.0450(14) 0.0070(10) 0.0227(12) 0.0006(10)
C9 0.079(2) 0.069(2) 0.090(3) 0.0333(19) 0.055(2) 0.0024(17)
C10 0.0520(16) 0.0379(12) 0.0570(16) 0.0148(11) 0.0342(14) 0.0001(11)
C11 0.073(2) 0.0479(15) 0.0553(17) 0.0042(13) 0.0343(17) -0.0039(14)
C12 0.0624(19) 0.0442(14) 0.0613(18) 0.0176(13) 0.0336(16) -0.0035(12)
C13 0.090(3) 0.080(2) 0.066(2) 0.0314(18) 0.039(2) -0.008(2)

loop_
_atom_type_symbol
_atom_type_description
_atom_type_scat_dispersion_real
_atom_type_scat_dispersion_imag
_atom_type_scat_source
C C 0.0181 0.0091 'International Tables Vol C Tables 4.2.6.8 and 6.1.1.4'
H H 0.0000 0.0000 'International Tables Vol C Tables 4.2.6.8 and 6.1.1.4'
N N 0.0311 0.0180 'International Tables Vol C Tables 4.2.6.8 and 6.1.1.4'
O O 0.0492 0.0322 'International Tables Vol C Tables 4.2.6.8 and 6.1.1.4'
Cl Cl 0.3639 0.7018 'International Tables Vol C Tables 4.2.6.8 and 6.1.1.4'

loop_
_geom_angle_atom_site_label_1
_geom_angle_atom_site_label_2
_geom_angle_atom_site_label_3
_geom_angle
C8 O2 C4 118.2(2)
C10 O4 C5 118.0(2)
C12 O6 C6 115.9(2)
C2 N1 C3 122.1(2)
C2 N1 H1 117(3)
C3 N1 H1 121(3)
C2 C1 Cl2 109.59(19)
C2 C1 Cl1 113.36(18)
Cl2 C1 Cl1 108.35(16)
C2 C1 Cl3 106.38(19)
Cl2 C1 Cl3 109.69(15)
Cl1 C1 Cl3 109.43(16)
O1 C2 N1 126.2(3)
O1 C2 C1 118.6(2)
N1 C2 C1 115.2(2)
N1 C3 C4 113.3(2)
N1 C3 C7 113.1(2)
C4 C3 C7 102.4(2)
N1 C3 H3 109.3
C4 C3 H3 109.3
C7 C3 H3 109.3
O2 C4 C5 113.9(2)
O2 C4 C3 109.4(2)
C5 C4 C3 103.6(2)
O2 C4 H4 109.9
C5 C4 H4 109.9
C3 C4 H4 109.9
O4 C5 C4 108.4(2)
O4 C5 C6 107.0(2)
C4 C5 C6 103.2(2)
O4 C5 H5 112.6
C4 C5 H5 112.6
C6 C5 H5 112.6
O6 C6 C5 107.1(2)
O6 C6 C7 111.5(2)
C5 C6 C7 106.9(2)
O6 C6 H6 110.4
C5 C6 H6 110.4
C7 C6 H6 110.4
C3 C7 C6 105.3(2)
C3 C7 H7A 110.7
C6 C7 H7A 110.7
C3 C7 H7B 110.7
C6 C7 H7B 110.7
H7A C7 H7B 108.8
O3 C8 O2 122.5(2)
O3 C8 C9 126.3(3)
O2 C8 C9 111.2(3)
C8 C9 H9A 109.5
C8 C9 H9B 109.5
H9A C9 H9B 109.5
C8 C9 H9C 109.5
H9A C9 H9C 109.5
H9B C9 H9C 109.5
O5 C10 O4 123.1(3)
O5 C10 C11 126.8(3)
O4 C10 C11 110.1(3)
C10 C11 H11A 109.5
C10 C11 H11B 109.5
H11A C11 H11B 109.5
C10 C11 H11C 109.5
H11A C11 H11C 109.5
H11B C11 H11C 109.5
O7 C12 O6 122.0(3)
O7 C12 C13 126.4(3)
O6 C12 C13 111.6(3)
C12 C13 H13A 109.5
C12 C13 H13B 109.5
H13A C13 H13B 109.5
C12 C13 H13C 109.5
H13A C13 H13C 109.5
H13B C13 H13C 109.5

loop_
_geom_bond_atom_site_label_1
_geom_bond_atom_site_label_2
_geom_bond_distance
Cl1 C1 1.770(3)
Cl2 C1 1.766(3)
Cl3 C1 1.775(3)
O1 C2 1.211(3)
O2 C8 1.334(3)
O2 C4 1.435(3)
O3 C8 1.192(4)
O4 C10 1.351(3)
O4 C5 1.441(3)
O5 C10 1.199(4)
O6 C12 1.354(3)
O6 C6 1.448(3)
O7 C12 1.207(4)
N1 C2 1.327(4)
N1 C3 1.453(3)
N1 H1 0.78(4)
C1 C2 1.561(4)
C3 C4 1.529(4)
C3 C7 1.537(4)
C3 H3 0.9800
C4 C5 1.527(4)
C4 H4 0.9800
C5 C6 1.533(4)
C5 H5 0.9800
C6 C7 1.543(4)
C6 H6 0.9800
C7 H7A 0.9700
C7 H7B 0.9700
C8 C9 1.498(4)
C9 H9A 0.9600
C9 H9B 0.9600
C9 H9C 0.9600
C10 C11 1.492(4)
C11 H11A 0.9600
C11 H11B 0.9600
C11 H11C 0.9600
C12 C13 1.485(5)
C13 H13A 0.9600
C13 H13B 0.9600
C13 H13C 0.9600

loop_
_geom_torsion_atom_site_label_1
_geom_torsion_atom_site_label_2
_geom_torsion_atom_site_label_3
_geom_torsion_atom_site_label_4
_geom_torsion
C3 N1 C2 O1 7.7(5)
C3 N1 C2 C1 -170.2(2)
Cl2 C1 C2 O1 29.0(3)
Cl1 C1 C2 O1 150.2(2)
Cl3 C1 C2 O1 -89.5(3)
Cl2 C1 C2 N1 -152.9(2)
Cl1 C1 C2 N1 -31.7(3)
Cl3 C1 C2 N1 88.6(3)
C2 N1 C3 C4 95.3(3)
C2 N1 C3 C7 -148.8(3)
C8 O2 C4 C5 -104.8(3)
C8 O2 C4 C3 139.9(2)
N1 C3 C4 O2 -73.2(3)
C7 C3 C4 O2 164.7(2)
N1 C3 C4 C5 165.1(2)
C7 C3 C4 C5 43.0(2)
C10 O4 C5 C4 116.2(3)
C10 O4 C5 C6 -133.2(2)
O2 C4 C5 O4 -44.8(3)
C3 C4 C5 O4 73.9(2)
O2 C4 C5 C6 -158.0(2)
C3 C4 C5 C6 -39.3(2)
C12 O6 C6 C5 -166.1(2)
C12 O6 C6 C7 77.2(3)
O4 C5 C6 O6 146.7(2)
C4 C5 C6 O6 -99.1(2)
O4 C5 C6 C7 -93.7(3)
C4 C5 C6 C7 20.5(3)
N1 C3 C7 C6 -151.8(2)
C4 C3 C7 C6 -29.6(3)
O6 C6 C7 C3 122.5(2)
C5 C6 C7 C3 5.7(3)
C4 O2 C8 O3 8.0(4)
C4 O2 C8 C9 -172.7(2)
C5 O4 C10 O5 3.1(4)
C5 O4 C10 C11 -178.1(2)
C6 O6 C12 O7 -0.3(4)
C6 O6 C12 C13 -178.6(3)
